data_7021413
loop_
_publ_author_name
'Xin, Bingjing'
'Zeng, Guang'
'Gao, Lu'
'Li, Yun'
'Xing, Shanghua'
'Hua, Jia'
'Li, Guanghua'
'Shi, Zhan'
'Feng, Shouhua'

_publ_section_title
;
 An unusual copper(i) halide-based metal-organic framework with a cationic
 framework exhibiting the release/adsorption of iodine, ion-exchange and
 luminescent properties.
;
_journal_issue 21
_journal_name_full 'Dalton transactions (Cambridge, England : 2003)'
_journal_page_first 7562
_journal_page_last 7568
_journal_paper_doi 10.1039/c3dt50238d
_journal_volume 42
_journal_year 2013
_chemical_formula_moiety 'C12 H24 Cu4 I6 N4'
_chemical_formula_sum 'C12 H24 Cu4 I6 N4'
_chemical_formula_weight 1239.91
_chemical_melting_point ?
_chemical_name_systematic
;
?
;
_space_group_IT_number 229
_symmetry_cell_setting cubic
_symmetry_space_group_name_Hall '-I 4 2 3'
_symmetry_space_group_name_H-M 'I m -3 m'
_atom_sites_solution_primary direct
_atom_sites_solution_secondary difmap
_audit_creation_method SHELXL-97
_cell_angle_alpha 90.00
_cell_angle_beta 90.00
_cell_angle_gamma 90.00
_cell_formula_units_Z 4
_cell_length_a 13.9152(16)
_cell_length_b 13.9152(16)
_cell_length_c 13.9152(16)
_cell_measurement_reflns_used 331
_cell_measurement_temperature 293(2)
_cell_measurement_theta_max 27.37
_cell_measurement_theta_min 4.14
_cell_volume 2694.4(5)
_computing_cell_refinement 'Bruker SMART'
_computing_data_collection 'Bruker SMART'
_computing_data_reduction 'Bruker SAINT'
_computing_molecular_graphics SHELXP-97
_computing_publication_material SHELXTL
_computing_structure_refinement 'SHELXL-97 (Sheldrick, 1997)'
_computing_structure_solution 'SHELXS-97 (Sheldrick, 1990)'
_diffrn_ambient_temperature 293(2)
_diffrn_detector_area_resol_mean 9.00cm
_diffrn_measured_fraction_theta_full 0.976
_diffrn_measured_fraction_theta_max 0.976
_diffrn_measurement_device_type 'CCD area detector'
_diffrn_measurement_method 'phi and omega scans'
_diffrn_radiation_monochromator graphite
_diffrn_radiation_source 'fine-focus sealed tube'
_diffrn_radiation_type MoK\a
_diffrn_radiation_wavelength 0.71073
_diffrn_reflns_av_R_equivalents 0.0431
_diffrn_reflns_av_sigmaI/netI 0.0211
_diffrn_reflns_limit_h_max 15
_diffrn_reflns_limit_h_min -18
_diffrn_reflns_limit_k_max 18
_diffrn_reflns_limit_k_min -16
_diffrn_reflns_limit_l_max 18
_diffrn_reflns_limit_l_min -10
_diffrn_reflns_number 5293
_diffrn_reflns_theta_full 27.37
_diffrn_reflns_theta_max 27.37
_diffrn_reflns_theta_min 4.14
_diffrn_standards_decay_% none
_diffrn_standards_interval_count none
_diffrn_standards_interval_time none
_diffrn_standards_number none
_exptl_absorpt_coefficient_mu 9.996
_exptl_absorpt_correction_T_max 0.1258
_exptl_absorpt_correction_T_min 0.1057
_exptl_absorpt_correction_type empirical
_exptl_absorpt_process_details SADABS
_exptl_crystal_colour 'black red'
_exptl_crystal_density_diffrn 3.057
_exptl_crystal_density_meas ?
_exptl_crystal_density_method 'not measured'
_exptl_crystal_description block
_exptl_crystal_F_000 2232
_exptl_crystal_size_max 0.23
_exptl_crystal_size_mid 0.23
_exptl_crystal_size_min 0.23
_refine_diff_density_max 0.795
_refine_diff_density_min -1.555
_refine_diff_density_rms 0.165
_refine_ls_extinction_method none
_refine_ls_goodness_of_fit_ref 1.154
_refine_ls_matrix_type full
_refine_ls_number_parameters 35
_refine_ls_number_reflns 331
_refine_ls_number_restraints 30
_refine_ls_restrained_S_all 1.136
_refine_ls_R_factor_all 0.0430
_refine_ls_R_factor_gt 0.0414
_refine_ls_shift/su_max 0.000
_refine_ls_shift/su_mean 0.000
_refine_ls_structure_factor_coef Fsqd
_refine_ls_weighting_details 'calc w=1/[\s^2^(Fo^2^)+(0.0409P)^2^+57.1983P] where P=(Fo^2^+2Fc^2^)/3'
_refine_ls_weighting_scheme calc
_refine_ls_wR_factor_gt 0.1095
_refine_ls_wR_factor_ref 0.1103
_reflns_number_gt 319
_reflns_number_total 331
_reflns_threshold_expression >2sigma(I)
_cod_data_source_file c3dt50238d.txt
_cod_data_source_block sad
_cod_depositor_comments
;
The following automatic conversions were performed:

'_chemical_melting_point' value 'not measured' was changed to '?' -
the value is undefined or not given.

'_symmetry_cell_setting' value
'Cubic' changed to 'cubic' according to
/home/saulius/struct/CIF-dictionaries/cif_core.dic dictionary named
'cif_core.dic' version 2.4.2 from 2011-04-26.

Automatic conversion script
Id: cif_fix_values 1891 2012-01-12 08:04:46Z andrius 

The following automatic conversions were performed:

'_exptl_crystal_density_meas' value 'none' was changed to '?' - the
value is perceived as not measured.

Automatic conversion script
Id: cif_fix_values 3008 2015-01-20 13:52:24Z robertas 
;
_cod_original_sg_symbol_H-M Im-3m
_cod_database_code 7021413

loop_
_symmetry_equiv_pos_as_xyz
'x, y, z'
'-x, -y, z'
'-x, y, -z'
'x, -y, -z'
'z, x, y'
'z, -x, -y'
'-z, -x, y'
'-z, x, -y'
'y, z, x'
'-y, z, -x'
'y, -z, -x'
'-y, -z, x'
'y, x, -z'
'-y, -x, -z'
'y, -x, z'
'-y, x, z'
'x, z, -y'
'-x, z, y'
'-x, -z, -y'
'x, -z, y'
'z, y, -x'
'z, -y, x'
'-z, y, x'
'-z, -y, -x'
'x+1/2, y+1/2, z+1/2'
'-x+1/2, -y+1/2, z+1/2'
'-x+1/2, y+1/2, -z+1/2'
'x+1/2, -y+1/2, -z+1/2'
'z+1/2, x+1/2, y+1/2'
'z+1/2, -x+1/2, -y+1/2'
'-z+1/2, -x+1/2, y+1/2'
'-z+1/2, x+1/2, -y+1/2'
'y+1/2, z+1/2, x+1/2'
'-y+1/2, z+1/2, -x+1/2'
'y+1/2, -z+1/2, -x+1/2'
'-y+1/2, -z+1/2, x+1/2'
'y+1/2, x+1/2, -z+1/2'
'-y+1/2, -x+1/2, -z+1/2'
'y+1/2, -x+1/2, z+1/2'
'-y+1/2, x+1/2, z+1/2'
'x+1/2, z+1/2, -y+1/2'
'-x+1/2, z+1/2, y+1/2'
'-x+1/2, -z+1/2, -y+1/2'
'x+1/2, -z+1/2, y+1/2'
'z+1/2, y+1/2, -x+1/2'
'z+1/2, -y+1/2, x+1/2'
'-z+1/2, y+1/2, x+1/2'
'-z+1/2, -y+1/2, -x+1/2'
'-x, -y, -z'
'x, y, -z'
'x, -y, z'
'-x, y, z'
'-z, -x, -y'
'-z, x, y'
'z, x, -y'
'z, -x, y'
'-y, -z, -x'
'y, -z, x'
'-y, z, x'
'y, z, -x'
'-y, -x, z'
'y, x, z'
'-y, x, -z'
'y, -x, -z'
'-x, -z, y'
'x, -z, -y'
'x, z, y'
'-x, z, -y'
'-z, -y, x'
'-z, y, -x'
'z, -y, -x'
'z, y, x'
'-x+1/2, -y+1/2, -z+1/2'
'x+1/2, y+1/2, -z+1/2'
'x+1/2, -y+1/2, z+1/2'
'-x+1/2, y+1/2, z+1/2'
'-z+1/2, -x+1/2, -y+1/2'
'-z+1/2, x+1/2, y+1/2'
'z+1/2, x+1/2, -y+1/2'
'z+1/2, -x+1/2, y+1/2'
'-y+1/2, -z+1/2, -x+1/2'
'y+1/2, -z+1/2, x+1/2'
'-y+1/2, z+1/2, x+1/2'
'y+1/2, z+1/2, -x+1/2'
'-y+1/2, -x+1/2, z+1/2'
'y+1/2, x+1/2, z+1/2'
'-y+1/2, x+1/2, -z+1/2'
'y+1/2, -x+1/2, -z+1/2'
'-x+1/2, -z+1/2, y+1/2'
'x+1/2, -z+1/2, -y+1/2'
'x+1/2, z+1/2, y+1/2'
'-x+1/2, z+1/2, -y+1/2'
'-z+1/2, -y+1/2, x+1/2'
'-z+1/2, y+1/2, -x+1/2'
'z+1/2, -y+1/2, -x+1/2'
'z+1/2, y+1/2, x+1/2'

loop_
_atom_site_label
_atom_site_type_symbol
_atom_site_fract_x
_atom_site_fract_y
_atom_site_fract_z
_atom_site_U_iso_or_equiv
_atom_site_adp_type
_atom_site_occupancy
_atom_site_symmetry_multiplicity
_atom_site_calc_flag
_atom_site_refinement_flags
I1 I 0.72216(8) 0.5000 0.5000 0.0302(4) Uani 1 8 d S
Cu1 Cu 0.60844(9) 0.39156(9) 0.39156(9) 0.0489(6) Uani 1 6 d S
N1 N 0.6952(5) 0.3048(5) 0.3048(5) 0.033(3) Uani 1 6 d S
C1 C 0.6543(17) 0.2897(17) 0.2082(15) 0.054(6) Uani 0.33 1 d PU
C2 C 0.753(2) 0.247(2) 0.368(3) 0.060(9) Uani 0.33 2 d SPU
I2 I 0.5000 0.2500 0.0000 0.092(3) Uani 0.25 8 d SPU
I3 I 1.0000 0.5000 0.3355(8) 0.120(3) Uani 0.25 4 d SPU
I4 I 1.0000 0.5000 0.4197(17) 0.134(6) Uani 0.13 4 d SPU

loop_
_atom_site_aniso_label
_atom_site_aniso_U_11
_atom_site_aniso_U_22
_atom_site_aniso_U_33
_atom_site_aniso_U_23
_atom_site_aniso_U_13
_atom_site_aniso_U_12
I1 0.0345(6) 0.0281(4) 0.0281(4) 0.000 0.000 0.000
Cu1 0.0489(6) 0.0489(6) 0.0489(6) -0.0066(5) 0.0066(5) 0.0066(5)
N1 0.033(3) 0.033(3) 0.033(3) -0.004(3) 0.004(3) 0.004(3)
C1 0.053(10) 0.066(13) 0.041(10) -0.024(9) -0.011(8) 0.027(10)
C2 0.066(11) 0.066(11) 0.048(15) -0.010(9) 0.010(9) 0.021(14)
I2 0.087(4) 0.102(7) 0.087(4) 0.000 0.000 0.000
I3 0.059(3) 0.165(8) 0.137(7) 0.000 0.000 0.000
I4 0.129(12) 0.131(11) 0.143(12) 0.000 0.000 0.000

loop_
_atom_type_symbol
_atom_type_description
_atom_type_scat_dispersion_real
_atom_type_scat_dispersion_imag
_atom_type_scat_source
C C 0.0033 0.0016 'International Tables Vol C Tables 4.2.6.8 and 6.1.1.4'
H H 0.0000 0.0000 'International Tables Vol C Tables 4.2.6.8 and 6.1.1.4'
N N 0.0061 0.0033 'International Tables Vol C Tables 4.2.6.8 and 6.1.1.4'
Cu Cu 0.3201 1.2651 'International Tables Vol C Tables 4.2.6.8 and 6.1.1.4'
I I -0.4742 1.8119 'International Tables Vol C Tables 4.2.6.8 and 6.1.1.4'

loop_
_geom_angle_atom_site_label_1
_geom_angle_atom_site_label_2
_geom_angle_atom_site_label_3
_geom_angle
_geom_angle_site_symmetry_1
_geom_angle_site_symmetry_3
Cu1 I1 Cu1 69.22(5) . 51_565
Cu1 I1 Cu1 106.88(9) . 4_566
Cu1 I1 Cu1 69.22(5) 51_565 4_566
Cu1 I1 Cu1 69.22(5) . 50_556
Cu1 I1 Cu1 106.88(9) 51_565 50_556
Cu1 I1 Cu1 69.22(5) 4_566 50_556
N1 Cu1 I1 108.18(6) . .
N1 Cu1 I1 108.18(6) . 57_666
I1 Cu1 I1 110.73(4) . 57_666
N1 Cu1 I1 108.18(4) . 53_666
I1 Cu1 I1 110.73(4) . 53_666
I1 Cu1 I1 110.73(4) 57_666 53_666
N1 Cu1 Cu1 125.3 . 51_565
I1 Cu1 Cu1 55.39(2) . 51_565
I1 Cu1 Cu1 55.39(2) 57_666 51_565
I1 Cu1 Cu1 126.56(4) 53_666 51_565
N1 Cu1 Cu1 125.264(1) . 52_655
I1 Cu1 Cu1 126.56(4) . 52_655
I1 Cu1 Cu1 55.39(2) 57_666 52_655
I1 Cu1 Cu1 55.39(2) 53_666 52_655
Cu1 Cu1 Cu1 90.0 51_565 52_655
N1 Cu1 Cu1 125.3 . 50_556
I1 Cu1 Cu1 55.39(2) . 50_556
I1 Cu1 Cu1 126.56(4) 57_666 50_556
I1 Cu1 Cu1 55.39(2) 53_666 50_556
Cu1 Cu1 Cu1 90.0 51_565 50_556
Cu1 Cu1 Cu1 90.0 52_655 50_556
C2 N1 C2 111.5(13) 7_665 10_656
C2 N1 C2 111.5(13) 7_665 .
C2 N1 C2 111.5(13) 10_656 .
C2 N1 C1 34.2(10) 7_665 .
C2 N1 C1 78.0(11) 10_656 .
C2 N1 C1 133.6(14) . .
C2 N1 C1 78.0(11) 7_665 61_665
C2 N1 C1 34.2(10) 10_656 61_665
C2 N1 C1 133.6(14) . 61_665
C1 N1 C1 44(2) . 61_665
C2 N1 C1 133.6(14) 7_665 7_665
C2 N1 C1 34.2(10) 10_656 7_665
C2 N1 C1 78.0(11) . 7_665
C1 N1 C1 106.0(10) . 7_665
C1 N1 C1 66(2) 61_665 7_665
C2 N1 C1 34.2(10) 7_665 67
C2 N1 C1 133.6(14) 10_656 67
C2 N1 C1 78.0(11) . 67
C1 N1 C1 66(2) . 67
C1 N1 C1 106.0(10) 61_665 67
C1 N1 C1 133.0(19) 7_665 67
C2 N1 C1 133.6(14) 7_665 70_656
C2 N1 C1 78.0(11) 10_656 70_656
C2 N1 C1 34.2(10) . 70_656
C1 N1 C1 133.0(19) . 70_656
C1 N1 C1 106.0(10) 61_665 70_656
C1 N1 C1 44(2) 7_665 70_656
C1 N1 C1 106.0(10) 67 70_656
C2 N1 C1 78.0(11) 7_665 10_656
C2 N1 C1 133.6(14) 10_656 10_656
C2 N1 C1 34.2(10) . 10_656
C1 N1 C1 106.0(10) . 10_656
C1 N1 C1 133.0(19) 61_665 10_656
C1 N1 C1 106.0(10) 7_665 10_656
C1 N1 C1 44(2) 67 10_656
C1 N1 C1 66(2) 70_656 10_656
C2 N1 Cu1 107.4(14) 7_665 .
C2 N1 Cu1 107.4(14) 10_656 .
C2 N1 Cu1 107.4(14) . .
C1 N1 Cu1 112.7(9) . .
C1 N1 Cu1 112.7(9) 61_665 .
C1 N1 Cu1 112.7(9) 7_665 .
C1 N1 Cu1 112.7(9) 67 .
C1 N1 Cu1 112.7(9) 70_656 .
C1 N1 Cu1 112.7(9) 10_656 .
C2 C1 C1 138(4) 7_665 61_665
C2 C1 N1 71(3) 7_665 .
C1 C1 N1 68.0(10) 61_665 .
C2 C1 C1 89(4) 7_665 46_554
C1 C1 C1 99.4(16) 61_665 46_554
N1 C1 C1 111.2(10) . 46_554
C2 C1 C1 21(3) 7_665 67
C1 C1 C1 120.000(7) 61_665 67
N1 C1 C1 57.1(10) . 67
C1 C1 C1 80.6(16) 46_554 67
C2 C1 C2 116(3) 7_665 73_655
C1 C1 C2 71.5(8) 61_665 73_655
N1 C1 C2 108(2) . 73_655
C1 C1 C2 29.6(14) 46_554 73_655
C1 C1 C2 103.0(15) 67 73_655
C2 C1 C2 120(5) 7_665 10_656
C1 C1 C2 18.2(13) 61_665 10_656
N1 C1 C2 50.2(15) . 10_656
C1 C1 C2 101.6(19) 46_554 10_656
C1 C1 C2 102.3(13) 67 10_656
C2 C1 C2 78.1(18) 73_655 10_656
C2 C1 C1 125(3) 7_665 82_554
C1 C1 C1 48.2(9) 61_665 82_554
N1 C1 C1 88.7(7) . 82_554
C1 C1 C1 51.2(19) 46_554 82_554
C1 C1 C1 105.8(7) 67 82_554
C2 C1 C1 24.9(12) 73_655 82_554
C2 C1 C1 53.2(12) 10_656 82_554
C2 C1 C1 58(3) 7_665 79_545
C1 C1 C1 113.3(8) 61_665 79_545
N1 C1 C1 88.7(7) . 79_545
C1 C1 C1 32.5(18) 46_554 79_545
C1 C1 C1 48.2(9) 67 79_545
C2 C1 C1 57.7(13) 73_655 79_545
C2 C1 C1 105.5(14) 10_656 79_545
C1 C1 C1 71.0(14) 82_554 79_545
C1 C2 C1 138(7) 70_656 10_656
C1 C2 N1 75(4) 70_656 .
C1 C2 N1 75(4) 10_656 .
C1 C2 C1 97(3) 70_656 37_545
C1 C2 C1 62(3) 10_656 37_545
N1 C2 C1 102(2) . 37_545
C1 C2 C1 62(3) 70_656 73_655
C1 C2 C1 97(3) 10_656 73_655
N1 C2 C1 102(2) . 73_655
C1 C2 C1 37.0(17) 37_545 73_655
C1 C2 C1 117(5) 70_656 67
C1 C2 C1 24(3) 10_656 67
N1 C2 C1 51.8(13) . 67
C1 C2 C1 69.1(16) 37_545 67
C1 C2 C1 96(2) 73_655 67
C1 C2 C1 24(3) 70_656 7_665
C1 C2 C1 117(5) 10_656 7_665
N1 C2 C1 51.8(13) . 7_665
C1 C2 C1 96(2) 37_545 7_665
C1 C2 C1 69.1(16) 73_655 7_665
C1 C2 C1 95(3) 67 7_665
I3 I2 I3 180.000(2) 9_554 89_654
I3 I2 I4 0.000(1) 9_554 9_554
I3 I2 I4 180.000(1) 89_654 9_554
I3 I2 I4 180.000(2) 9_554 89_654
I3 I2 I4 0.0 89_654 89_654
I4 I2 I4 180.0 9_554 89_654
I4 I3 I2 180.000(4) . 5_655
I4 I3 I3 180.000(4) . 37_545
I2 I3 I3 0.000(1) 5_655 37_545
I4 I3 I4 26.0(4) . 65_765
I2 I3 I4 154.0(4) 5_655 65_765
I3 I3 I4 154.0(4) 37_545 65_765
I4 I3 I4 26.0(4) . 17_556
I2 I3 I4 154.0(4) 5_655 17_556
I3 I3 I4 154.0(4) 37_545 17_556
I4 I3 I4 52.0(9) 65_765 17_556
I3 I4 I4 135.000(1) . 65_765
I3 I4 I4 135.000(3) . 17_556
I4 I4 I4 90.000(1) 65_765 17_556
I3 I4 I4 180.000(5) . 49_766
I4 I4 I4 45.000(1) 65_765 49_766
I4 I4 I4 45.000(1) 17_556 49_766
I3 I4 I2 0.000(2) . 5_655
I4 I4 I2 135.000(1) 65_765 5_655
I4 I4 I2 135.000(1) 17_556 5_655
I4 I4 I2 180.000(2) 49_766 5_655
I3 I4 I3 116.0(4) . 65_765
I4 I4 I3 19.0(4) 65_765 65_765
I4 I4 I3 109.0(4) 17_556 65_765
I4 I4 I3 64.0(4) 49_766 65_765
I2 I4 I3 116.0(4) 5_655 65_765
I3 I4 I3 116.0(4) . 17_556
I4 I4 I3 109.0(4) 65_765 17_556
I4 I4 I3 19.0(4) 17_556 17_556
I4 I4 I3 64.0(4) 49_766 17_556
I2 I4 I3 116.0(4) 5_655 17_556
I3 I4 I3 128.0(9) 65_765 17_556

loop_
_geom_bond_atom_site_label_1
_geom_bond_atom_site_label_2
_geom_bond_distance
_geom_bond_site_symmetry_2
I1 Cu1 2.6566(10) .
I1 Cu1 2.6566(10) 51_565
I1 Cu1 2.6566(10) 4_566
I1 Cu1 2.6566(10) 50_556
Cu1 N1 2.090(12) .
Cu1 I1 2.6566(10) 57_666
Cu1 I1 2.6566(10) 53_666
Cu1 Cu1 3.018(2) 51_565
Cu1 Cu1 3.018(2) 52_655
Cu1 Cu1 3.018(2) 50_556
N1 C2 1.44(4) 7_665
N1 C2 1.44(4) 10_656
N1 C2 1.44(4) .
N1 C1 1.47(2) .
N1 C1 1.47(2) 61_665
N1 C1 1.47(2) 7_665
N1 C1 1.47(2) 67
N1 C1 1.47(2) 70_656
N1 C1 1.47(2) 10_656
C1 C2 0.86(3) 7_665
C1 C1 1.10(5) 61_665
C1 C1 1.53(4) 46_554
C1 C1 1.60(5) 67
C1 C2 1.74(4) 73_655
C1 C2 1.83(3) 10_656
C1 C1 2.03(3) 82_554
C1 C1 2.03(3) 79_545
C2 C1 0.86(3) 70_656
C2 C1 0.86(3) 10_656
C2 C1 1.74(4) 37_545
C2 C1 1.74(4) 73_655
C2 C1 1.83(3) 67
C2 C1 1.83(3) 7_665
I2 I3 1.190(11) 9_554
I2 I3 1.190(11) 89_654
I2 I4 2.36(2) 9_554
I2 I4 2.36(2) 89_654
I3 I4 1.17(2) .
I3 I2 1.190(11) 5_655
I3 I3 2.38(2) 37_545
I3 I4 2.547(17) 65_765
I3 I4 2.547(17) 17_556
I4 I4 1.58(3) 65_765
I4 I4 1.58(3) 17_556
I4 I4 2.23(5) 49_766
I4 I2 2.36(2) 5_655
I4 I3 2.547(17) 65_765
I4 I3 2.547(17) 17_556
